data_7209564
loop_
_publ_author_name
'Liu, Hai-Yan'
'Ma, Jian-Fang'
'Liu, Ying-Ying'
'Yang, Jin'

_publ_section_title
;
 A series of Zn(ii) and Cd(ii) coordination polymers based on flexible
 bis-[(pyridyl)-benzimidazole] ligand and different carboxylates:
 syntheses, structures, and photoluminescent properties
;
_journal_issue 14
_journal_name_full CrystEngComm
_journal_page_first 2699
_journal_paper_doi 10.1039/c3ce00009e
_journal_volume 15
_journal_year 2013
_chemical_formula_sum 'C22 H16 Cd N3 O4'
_chemical_formula_weight 498.78
_chemical_name_systematic
;
?
;
_space_group_IT_number 2
_symmetry_cell_setting triclinic
_symmetry_space_group_name_Hall '-P 1'
_symmetry_space_group_name_H-M 'P -1'
_atom_sites_solution_hydrogens geom
_atom_sites_solution_primary direct
_atom_sites_solution_secondary difmap
_audit_creation_method SHELXL-97
_cell_angle_alpha 90.723(4)
_cell_angle_beta 105.561(8)
_cell_angle_gamma 101.282(5)
_cell_formula_units_Z 2
_cell_length_a 8.424(2)
_cell_length_b 9.959(6)
_cell_length_c 11.898(5)
_cell_measurement_temperature 293(2)
_cell_volume 940.8(7)
_computing_cell_refinement CrysAlis
_computing_data_collection 'CrysAlis (Oxford Diffraction, 2006)'
_computing_data_reduction CrysAlis
_computing_structure_refinement 'SHELXL-97 (Sheldrick, 1997)'
_computing_structure_solution 'SHELXS-97 (Sheldrick, 1997)'
_diffrn_ambient_temperature 293(2)
_diffrn_detector_area_resol_mean 10.0
_diffrn_measured_fraction_theta_full 0.981
_diffrn_measured_fraction_theta_max 0.896
_diffrn_measurement_device_type 'Oxford Diffraction Gemini R Ultra'
_diffrn_measurement_method '\w scan'
_diffrn_radiation_monochromator graphite
_diffrn_radiation_source 'fine-focus sealed tube'
_diffrn_radiation_type MoK\a
_diffrn_radiation_wavelength 0.71073
_diffrn_reflns_av_R_equivalents 0.0501
_diffrn_reflns_av_sigmaI/netI 0.0706
_diffrn_reflns_limit_h_max 11
_diffrn_reflns_limit_h_min -11
_diffrn_reflns_limit_k_max 13
_diffrn_reflns_limit_k_min -13
_diffrn_reflns_limit_l_max 15
_diffrn_reflns_limit_l_min -15
_diffrn_reflns_number 17552
_diffrn_reflns_theta_full 25.00
_diffrn_reflns_theta_max 29.82
_diffrn_reflns_theta_min 4.40
_exptl_absorpt_coefficient_mu 1.197
_exptl_absorpt_correction_T_max 0.7957
_exptl_absorpt_correction_T_min 0.7540
_exptl_absorpt_correction_type multi-scan
_exptl_absorpt_process_details
;
CrysAlis (Oxford Diffraction, 2006)
;
_exptl_crystal_density_diffrn 1.761
_exptl_crystal_density_method 'not measured'
_exptl_crystal_F_000 498
_exptl_crystal_size_max 0.25
_exptl_crystal_size_mid 0.24
_exptl_crystal_size_min 0.20
_refine_diff_density_max 1.998
_refine_diff_density_min -0.704
_refine_diff_density_rms 0.128
_refine_ls_extinction_method none
_refine_ls_goodness_of_fit_ref 1.088
_refine_ls_hydrogen_treatment constr
_refine_ls_matrix_type full
_refine_ls_number_parameters 271
_refine_ls_number_reflns 4831
_refine_ls_number_restraints 0
_refine_ls_restrained_S_all 1.088
_refine_ls_R_factor_all 0.0676
_refine_ls_R_factor_gt 0.0470
_refine_ls_shift/su_max 0.001
_refine_ls_shift/su_mean 0.000
_refine_ls_structure_factor_coef Fsqd
_refine_ls_weighting_details 'calc w=1/[\s^2^(Fo^2^)+(0.0614P)^2^+0.2936P] where P=(Fo^2^+2Fc^2^)/3'
_refine_ls_weighting_scheme calc
_refine_ls_wR_factor_gt 0.1172
_refine_ls_wR_factor_ref 0.1208
_reflns_number_gt 3671
_reflns_number_total 4831
_reflns_threshold_expression >2sigma(I)
_cod_data_source_file c3ce00009e.txt
_cod_data_source_block 6
_cod_depositor_comments
;
The following automatic conversions were performed:

'_symmetry_cell_setting' value 'Triclinic' changed to 'triclinic'
according to /home/saulius/struct/CIF-dictionaries/cif_core.dic
dictionary named 'cif_core.dic' version 2.4.2 from 2011-04-26.

Automatic conversion script
Id: cif_fix_values 1891 2012-01-12 08:04:46Z andrius 
;
_cod_original_sg_symbol_H-M P-1
_cod_database_code 7209564

loop_
_symmetry_equiv_pos_as_xyz
'x, y, z'
'-x, -y, -z'

loop_
_atom_site_label
_atom_site_type_symbol
_atom_site_fract_x
_atom_site_fract_y
_atom_site_fract_z
_atom_site_U_iso_or_equiv
_atom_site_adp_type
_atom_site_occupancy
_atom_site_symmetry_multiplicity
_atom_site_calc_flag
_atom_site_refinement_flags
Cd1 Cd 0.82487(4) 0.39410(3) 0.88337(3) 0.02494(12) Uani 1 1 d .
C1 C 0.9163(6) 0.1480(5) 0.8437(4) 0.0286(10) Uani 1 1 d .
C2 C 1.0047(6) 0.0375(5) 0.8217(4) 0.0285(10) Uani 1 1 d .
C3 C 0.9598(6) -0.0948(4) 0.8519(4) 0.0256(9) Uani 1 1 d .
H3 H 0.8828 -0.1144 0.8957 0.031 Uiso 1 1 calc R
C4 C 1.0281(6) -0.1996(4) 0.8176(4) 0.0269(9) Uani 1 1 d .
C5 C 1.1489(7) -0.1700(5) 0.7577(5) 0.0417(12) Uani 1 1 d .
H5 H 1.1935 -0.2399 0.7332 0.050 Uiso 1 1 calc R
C6 C 1.2035(9) -0.0346(6) 0.7342(6) 0.0568(17) Uani 1 1 d .
H6 H 1.2884 -0.0132 0.6970 0.068 Uiso 1 1 calc R
C7 C 1.1311(8) 0.0682(5) 0.7663(5) 0.0438(13) Uani 1 1 d .
H7 H 1.1677 0.1584 0.7505 0.053 Uiso 1 1 calc R
C8 C 0.9682(5) -0.3464(4) 0.8409(4) 0.0272(10) Uani 1 1 d .
C9 C 0.5617(6) 0.2546(5) 1.0137(5) 0.0362(11) Uani 1 1 d .
H9 H 0.5600 0.1856 0.9598 0.043 Uiso 1 1 calc R
C10 C 0.4541(7) 0.2290(5) 1.0827(5) 0.0417(13) Uani 1 1 d .
H10 H 0.3803 0.1446 1.0756 0.050 Uiso 1 1 calc R
C11 C 0.4580(6) 0.3318(5) 1.1631(5) 0.0375(11) Uani 1 1 d .
H11 H 0.3859 0.3170 1.2109 0.045 Uiso 1 1 calc R
C12 C 0.5688(6) 0.4570(5) 1.1729(4) 0.0287(10) Uani 1 1 d .
C13 C 0.6740(6) 0.4748(5) 1.0993(4) 0.0276(9) Uani 1 1 d .
H13 H 0.7491 0.5582 1.1049 0.033 Uiso 1 1 calc R
C14 C 0.5667(5) 0.5644(5) 1.2595(4) 0.0267(9) Uani 1 1 d .
C15 C 0.4709(6) 0.6918(5) 1.3638(4) 0.0278(9) Uani 1 1 d .
C16 C 0.6385(6) 0.6999(5) 1.4211(4) 0.0293(10) Uani 1 1 d .
C17 C 0.7181(7) 0.7772(6) 1.5272(5) 0.0415(12) Uani 1 1 d .
H17 H 0.8313 0.7829 1.5655 0.050 Uiso 1 1 calc R
C18 C 0.6175(8) 0.8440(6) 1.5709(5) 0.0486(14) Uani 1 1 d .
H18 H 0.6652 0.8989 1.6402 0.058 Uiso 1 1 calc R
C19 C 0.4470(8) 0.8330(6) 1.5158(5) 0.0454(13) Uani 1 1 d .
H19 H 0.3831 0.8765 1.5514 0.055 Uiso 1 1 calc R
C20 C 0.3719(7) 0.7603(6) 1.4114(5) 0.0409(12) Uani 1 1 d .
H20 H 0.2591 0.7564 1.3732 0.049 Uiso 1 1 calc R
C21 C 0.8729(6) 0.5985(5) 1.3838(4) 0.0318(10) Uani 1 1 d .
H21A H 0.9497 0.6863 1.4091 0.038 Uiso 1 1 calc R
H21B H 0.8955 0.5625 1.3149 0.038 Uiso 1 1 calc R
C22 C 0.9069(6) 0.5010(5) 1.4796(4) 0.0318(10) Uani 1 1 d .
H22A H 0.8432 0.4093 1.4507 0.038 Uiso 1 1 calc R
H22B H 0.8701 0.5294 1.5451 0.038 Uiso 1 1 calc R
N1 N 0.6707(5) 0.3762(4) 1.0208(3) 0.0272(8) Uani 1 1 d .
N2 N 0.4277(5) 0.6068(4) 1.2613(3) 0.0288(8) Uani 1 1 d .
N3 N 0.6994(5) 0.6198(4) 1.3526(3) 0.0282(8) Uani 1 1 d .
O1 O 0.9760(5) 0.2680(3) 0.8200(3) 0.0379(8) Uani 1 1 d .
O2 O 0.7911(5) 0.1208(4) 0.8819(3) 0.0436(9) Uani 1 1 d .
O3 O 0.9317(4) -0.3730(3) 0.9359(3) 0.0360(8) Uani 1 1 d .
O4 O 0.9540(5) -0.4363(3) 0.7651(3) 0.0435(9) Uani 1 1 d .

loop_
_atom_site_aniso_label
_atom_site_aniso_U_11
_atom_site_aniso_U_22
_atom_site_aniso_U_33
_atom_site_aniso_U_23
_atom_site_aniso_U_13
_atom_site_aniso_U_12
Cd1 0.02416(18) 0.02393(17) 0.02886(19) 0.00023(11) 0.00935(13) 0.00724(12)
C1 0.037(3) 0.028(2) 0.023(2) 0.0010(18) 0.008(2) 0.0127(19)
C2 0.037(3) 0.026(2) 0.026(2) 0.0017(18) 0.010(2) 0.0112(19)
C3 0.030(2) 0.025(2) 0.024(2) 0.0024(17) 0.0092(18) 0.0068(18)
C4 0.030(2) 0.022(2) 0.029(2) 0.0035(17) 0.0067(19) 0.0068(18)
C5 0.050(3) 0.034(3) 0.053(3) 0.001(2) 0.028(3) 0.017(2)
C6 0.072(4) 0.038(3) 0.084(5) 0.010(3) 0.058(4) 0.017(3)
C7 0.061(4) 0.025(2) 0.059(4) 0.011(2) 0.035(3) 0.017(2)
C8 0.023(2) 0.022(2) 0.036(3) 0.0027(19) 0.0041(19) 0.0097(17)
C9 0.034(3) 0.031(2) 0.048(3) -0.005(2) 0.015(2) 0.009(2)
C10 0.031(3) 0.033(3) 0.063(4) -0.002(2) 0.023(3) -0.003(2)
C11 0.034(3) 0.042(3) 0.044(3) 0.006(2) 0.021(2) 0.011(2)
C12 0.025(2) 0.039(3) 0.026(2) 0.0043(19) 0.0061(19) 0.0164(19)
C13 0.026(2) 0.029(2) 0.028(2) 0.0028(18) 0.0074(19) 0.0064(18)
C14 0.023(2) 0.035(2) 0.026(2) 0.0051(18) 0.0090(18) 0.0116(18)
C15 0.028(2) 0.032(2) 0.025(2) 0.0029(18) 0.0078(19) 0.0088(19)
C16 0.031(2) 0.034(2) 0.025(2) 0.0025(19) 0.0077(19) 0.013(2)
C17 0.041(3) 0.049(3) 0.032(3) -0.001(2) 0.002(2) 0.013(2)
C18 0.052(4) 0.055(3) 0.038(3) -0.009(3) 0.007(3) 0.016(3)
C19 0.055(4) 0.050(3) 0.041(3) -0.003(2) 0.019(3) 0.026(3)
C20 0.037(3) 0.056(3) 0.038(3) 0.004(2) 0.013(2) 0.023(2)
C21 0.026(2) 0.041(3) 0.030(3) 0.011(2) 0.007(2) 0.012(2)
C22 0.031(3) 0.041(3) 0.026(2) 0.006(2) 0.005(2) 0.015(2)
N1 0.026(2) 0.0300(19) 0.028(2) -0.0009(16) 0.0079(16) 0.0105(16)
N2 0.027(2) 0.038(2) 0.025(2) 0.0008(16) 0.0085(16) 0.0144(17)
N3 0.027(2) 0.036(2) 0.024(2) 0.0041(16) 0.0063(16) 0.0141(16)
O1 0.055(2) 0.0229(16) 0.043(2) 0.0044(14) 0.0173(17) 0.0169(15)
O2 0.045(2) 0.038(2) 0.056(2) 0.0000(17) 0.0218(19) 0.0180(17)
O3 0.0370(19) 0.0327(18) 0.036(2) 0.0055(14) 0.0102(16) 0.0004(14)
O4 0.054(2) 0.0264(17) 0.054(2) -0.0017(16) 0.0196(19) 0.0113(16)

loop_
_atom_type_symbol
_atom_type_description
_atom_type_scat_dispersion_real
_atom_type_scat_dispersion_imag
_atom_type_scat_source
C C 0.0033 0.0016 'International Tables Vol C Tables 4.2.6.8 and 6.1.1.4'
H H 0.0000 0.0000 'International Tables Vol C Tables 4.2.6.8 and 6.1.1.4'
N N 0.0061 0.0033 'International Tables Vol C Tables 4.2.6.8 and 6.1.1.4'
O O 0.0106 0.0060 'International Tables Vol C Tables 4.2.6.8 and 6.1.1.4'
Cd Cd -0.8075 1.2024 'International Tables Vol C Tables 4.2.6.8 and 6.1.1.4'

loop_
_geom_angle_atom_site_label_1
_geom_angle_atom_site_label_2
_geom_angle_atom_site_label_3
_geom_angle
_geom_angle_site_symmetry_1
_geom_angle_site_symmetry_3
O1 Cd1 O3 120.27(13) . 1_565
O1 Cd1 N1 136.38(13) . .
O3 Cd1 N1 91.71(13) 1_565 .
O1 Cd1 N2 110.20(13) . 2_667
O3 Cd1 N2 102.90(13) 1_565 2_667
N1 Cd1 N2 87.85(13) . 2_667
O1 Cd1 O4 80.93(13) . 1_565
O3 Cd1 O4 53.91(12) 1_565 1_565
N1 Cd1 O4 141.69(12) . 1_565
N2 Cd1 O4 84.77(14) 2_667 1_565
O1 Cd1 O3 74.55(13) . 2_757
O3 Cd1 O3 81.55(12) 1_565 2_757
N1 Cd1 O3 82.70(12) . 2_757
N2 Cd1 O3 169.70(12) 2_667 2_757
O4 Cd1 O3 105.21(12) 1_565 2_757
O1 Cd1 C8 101.80(14) . 1_565
O3 Cd1 C8 27.39(13) 1_565 1_565
N1 Cd1 C8 117.09(14) . 1_565
N2 Cd1 C8 92.84(14) 2_667 1_565
O4 Cd1 C8 26.58(13) 1_565 1_565
O3 Cd1 C8 95.10(12) 2_757 1_565
O2 C1 O1 123.0(4) . .
O2 C1 C2 120.8(4) . .
O1 C1 C2 116.3(4) . .
C3 C2 C7 119.1(4) . .
C3 C2 C1 121.7(4) . .
C7 C2 C1 119.2(4) . .
C2 C3 C4 120.9(4) . .
C5 C4 C3 119.8(4) . .
C5 C4 C8 119.0(4) . .
C3 C4 C8 121.1(4) . .
C4 C5 C6 119.5(5) . .
C7 C6 C5 119.9(5) . .
C2 C7 C6 120.5(5) . .
O4 C8 O3 122.5(4) . .
O4 C8 C4 118.0(4) . .
O3 C8 C4 119.5(4) . .
O4 C8 Cd1 64.9(3) . 1_545
O3 C8 Cd1 57.8(2) . 1_545
C4 C8 Cd1 173.5(3) . 1_545
N1 C9 C10 122.8(5) . .
C9 C10 C11 118.2(5) . .
C10 C11 C12 120.2(5) . .
C11 C12 C13 117.9(4) . .
C11 C12 C14 118.2(4) . .
C13 C12 C14 123.9(4) . .
N1 C13 C12 122.3(4) . .
N2 C14 N3 112.2(4) . .
N2 C14 C12 122.6(4) . .
N3 C14 C12 124.8(4) . .
C16 C15 C20 120.6(4) . .
C16 C15 N2 109.3(4) . .
C20 C15 N2 130.1(4) . .
C15 C16 N3 106.3(4) . .
C15 C16 C17 122.5(5) . .
N3 C16 C17 131.1(5) . .
C18 C17 C16 115.3(5) . .
C17 C18 C19 122.7(5) . .
C20 C19 C18 121.5(5) . .
C19 C20 C15 117.3(5) . .
N3 C21 C22 113.1(4) . .
C21 C22 C22 110.7(5) . 2_768
C13 N1 C9 118.5(4) . .
C13 N1 Cd1 126.6(3) . .
C9 N1 Cd1 114.8(3) . .
C14 N2 C15 105.5(4) . .
C14 N2 Cd1 132.6(3) . 2_667
C15 N2 Cd1 120.1(3) . 2_667
C14 N3 C16 106.6(4) . .
C14 N3 C21 129.5(4) . .
C16 N3 C21 123.9(4) . .
C1 O1 Cd1 102.8(3) . .
C8 O3 Cd1 94.8(3) . 1_545
C8 O3 Cd1 117.6(3) . 2_757
Cd1 O3 Cd1 98.45(12) 1_545 2_757
C8 O4 Cd1 88.5(3) . 1_545

loop_
_geom_bond_atom_site_label_1
_geom_bond_atom_site_label_2
_geom_bond_distance
_geom_bond_site_symmetry_2
Cd1 O1 2.209(3) .
Cd1 O3 2.329(4) 1_565
Cd1 N1 2.334(4) .
Cd1 N2 2.349(4) 2_667
Cd1 O4 2.486(4) 1_565
Cd1 O3 2.586(4) 2_757
Cd1 C8 2.744(5) 1_565
C1 O2 1.242(6) .
C1 O1 1.269(6) .
C1 C2 1.500(6) .
C2 C3 1.378(6) .
C2 C7 1.384(7) .
C3 C4 1.392(6) .
C4 C5 1.381(7) .
C4 C8 1.505(6) .
C5 C6 1.395(8) .
C6 C7 1.388(8) .
C8 O4 1.228(6) .
C8 O3 1.267(6) .
C8 Cd1 2.744(5) 1_545
C9 N1 1.355(6) .
C9 C10 1.369(7) .
C10 C11 1.383(7) .
C11 C12 1.386(7) .
C12 C13 1.393(7) .
C12 C14 1.482(6) .
C13 N1 1.338(6) .
C14 N2 1.325(6) .
C14 N3 1.364(6) .
C15 C16 1.379(6) .
C15 C20 1.396(7) .
C15 N2 1.398(6) .
C16 N3 1.390(6) .
C16 C17 1.398(7) .
C17 C18 1.370(8) .
C18 C19 1.391(8) .
C19 C20 1.358(8) .
C21 N3 1.467(6) .
C21 C22 1.512(6) .
C22 C22 1.517(9) 2_768
N2 Cd1 2.349(4) 2_667
O3 Cd1 2.329(4) 1_545
O3 Cd1 2.586(4) 2_757
O4 Cd1 2.486(4) 1_545
